data_7001711
loop_
_publ_author_name
'Qureshi, Naseem'
'Yufit, Dmitry S.'
'Howard, Judith A. K.'
'Steed, Jonathan W.'

_publ_section_title
;
 Ion-pair binding by mixed N,S-donor 2-ureidopyridine ligands
;
_journal_issue 29
_journal_name_full 'Dalton Transactions'
_journal_page_first 5708
_journal_paper_doi 10.1039/b905555j
_journal_year 2009
_chemical_formula_moiety 'C13 H13 N3 O S, Ag, NO3'
_chemical_formula_sum 'C13 H13 Ag N4 O4 S'
_chemical_formula_weight 429.20
_space_group_IT_number 2
_symmetry_cell_setting triclinic
_symmetry_space_group_name_Hall '-P 1'
_symmetry_space_group_name_H-M 'P -1'
_atom_sites_solution_hydrogens difmap
_atom_sites_solution_primary heavy
_atom_sites_solution_secondary difmap
_audit_creation_method SHELXL-97
_cell_angle_alpha 89.97(1)
_cell_angle_beta 69.83(1)
_cell_angle_gamma 75.89(1)
_cell_formula_units_Z 2
_cell_length_a 7.9094(2)
_cell_length_b 9.6883(3)
_cell_length_c 10.6752(3)
_cell_measurement_reflns_used 7100
_cell_measurement_temperature 120.0(2)
_cell_measurement_theta_max 31.404
_cell_measurement_theta_min 2.176
_cell_volume 741.55(7)
_computing_data_reduction 'SAINT v6.45A (Bruker, 2003)'
_computing_molecular_graphics Olex2
_computing_publication_material Olex2
_computing_structure_refinement 'SHELXL-97 (Sheldrick, 1997)'
_computing_structure_solution 'SHELXS-97 (Sheldrick, 1990)/Bruker'
_diffrn_ambient_temperature 120(2)
_diffrn_measured_fraction_theta_full 0.995
_diffrn_measured_fraction_theta_max 0.995
_diffrn_measurement_device_type 'Bruker SMART CCD 6000'
_diffrn_measurement_method 'omega scans'
_diffrn_radiation_monochromator graphite
_diffrn_radiation_source 'sealed tube'
_diffrn_radiation_type 'MO K\a'
_diffrn_radiation_wavelength 0.71073
_diffrn_reflns_av_R_equivalents 0.0182
_diffrn_reflns_av_sigmaI/netI 0.0235
_diffrn_reflns_limit_h_max 11
_diffrn_reflns_limit_h_min -11
_diffrn_reflns_limit_k_max 13
_diffrn_reflns_limit_k_min -13
_diffrn_reflns_limit_l_max 15
_diffrn_reflns_limit_l_min -15
_diffrn_reflns_number 9809
_diffrn_reflns_theta_full 30.00
_diffrn_reflns_theta_max 30.00
_diffrn_reflns_theta_min 2.04
_diffrn_source_current 40.0
_diffrn_source_power 2.0
_diffrn_source_voltage 50.0
_exptl_absorpt_coefficient_mu 1.526
_exptl_absorpt_correction_T_max 0.9701
_exptl_absorpt_correction_T_min 0.5158
_exptl_absorpt_correction_type multi-scan
_exptl_absorpt_process_details SADABS
_exptl_crystal_colour colourless
_exptl_crystal_colour_lustre clear
_exptl_crystal_colour_modifier light
_exptl_crystal_colour_primary colourless
_exptl_crystal_density_diffrn 1.922
_exptl_crystal_density_method 'not measured'
_exptl_crystal_description plate
_exptl_crystal_F_000 428
_exptl_crystal_size_max 0.5
_exptl_crystal_size_mid 0.1
_exptl_crystal_size_min 0.02
_refine_diff_density_max 1.142
_refine_diff_density_min -1.517
_refine_diff_density_rms 0.104
_refine_ls_extinction_method none
_refine_ls_goodness_of_fit_ref 1.018
_refine_ls_hydrogen_treatment refall
_refine_ls_matrix_type full
_refine_ls_number_parameters 260
_refine_ls_number_reflns 4302
_refine_ls_number_restraints 0
_refine_ls_restrained_S_all 1.018
_refine_ls_R_factor_all 0.0320
_refine_ls_R_factor_gt 0.0278
_refine_ls_shift/su_max 0.002
_refine_ls_shift/su_mean 0.000
_refine_ls_structure_factor_coef Fsqd
_refine_ls_weighting_details
;
calc w=1/[\s^2^(Fo^2^)+(0.0500P)^2^+0.4000P] where P=(Fo^2^+2Fc^2^)/3
;
_refine_ls_weighting_scheme calc
_refine_ls_wR_factor_gt 0.0716
_refine_ls_wR_factor_ref 0.0758
_reflns_number_gt 3884
_reflns_number_total 4302
_reflns_threshold_expression >2sigma(I)
_cod_data_source_file b905555j.txt
_cod_data_source_block 2_202A
_cod_depositor_comments
;
The following automatic conversions were performed:
'_symmetry_cell_setting' value 'Triclinic' changed to 'triclinic'
according to '/home/saulius/struct/CIF-dictionaries/cif_core.dic'
dictionary named 'cif_core.dic' version 2.4.1 from 2010-06-29.

Automatic conversion script
Id: cif_fix_enum 1527 2010-12-29 10:47:43Z saulius 
;
_cod_original_cell_volume 741.53(7)
_cod_original_sg_symbol_H-M P-1
_cod_database_code 7001711

loop_
_symmetry_equiv_pos_as_xyz
'x, y, z'
'-x, -y, -z'

loop_
_atom_site_label
_atom_site_type_symbol
_atom_site_fract_x
_atom_site_fract_y
_atom_site_fract_z
_atom_site_U_iso_or_equiv
_atom_site_adp_type
_atom_site_occupancy
_atom_site_symmetry_multiplicity
_atom_site_calc_flag
_atom_site_refinement_flags
_atom_site_disorder_assembly
_atom_site_disorder_group
Ag1 Ag 0.68266(2) 0.944887(14) 0.581142(14) 0.02302(6) Uani 1 1 d . . .
S1 S 0.80353(7) 1.15860(5) 0.53372(5) 0.01988(10) Uani 1 1 d . . .
O1 O 1.2779(2) 0.88093(18) 0.11884(16) 0.0336(4) Uani 1 1 d . . .
O2 O 0.7712(3) 0.74519(18) 0.40430(16) 0.0362(4) Uani 1 1 d . . .
O3 O 0.6717(2) 0.93938(15) 0.32225(16) 0.0242(3) Uani 1 1 d . . .
O4 O 0.8037(3) 0.73995(18) 0.19443(16) 0.0330(4) Uani 1 1 d . . .
N1 N 1.1588(2) 1.07545(19) 0.02450(17) 0.0225(3) Uani 1 1 d . . .
N2 N 1.4163(3) 0.90707(19) -0.10505(17) 0.0239(3) Uani 1 1 d . . .
N3 N 1.6672(2) 0.77122(17) -0.27654(16) 0.0185(3) Uani 1 1 d . . .
N4 N 0.7502(2) 0.80707(18) 0.30615(17) 0.0226(3) Uani 1 1 d . . .
C1 C 0.6291(4) 1.3072(2) 0.6410(2) 0.0286(4) Uani 1 1 d . . .
C2 C 0.8255(3) 1.20708(19) 0.36939(19) 0.0178(3) Uani 1 1 d . . .
C3 C 0.9703(3) 1.1165(2) 0.26577(18) 0.0180(3) Uani 1 1 d . . .
C4 C 1.0102(3) 1.1536(2) 0.13571(19) 0.0204(4) Uani 1 1 d . . .
C5 C 0.9014(3) 1.2800(3) 0.1095(2) 0.0304(5) Uani 1 1 d . . .
C6 C 0.7565(3) 1.3665(3) 0.2130(2) 0.0335(5) Uani 1 1 d . . .
C7 C 0.7160(3) 1.3317(2) 0.3448(2) 0.0259(4) Uani 1 1 d . . .
C8 C 1.2827(3) 0.9483(2) 0.0223(2) 0.0230(4) Uani 1 1 d . . .
C9 C 1.5593(3) 0.7826(2) -0.1468(2) 0.0219(4) Uani 1 1 d . . .
C10 C 1.5893(4) 0.6751(3) -0.0632(2) 0.0362(6) Uani 1 1 d . . .
C11 C 1.7370(4) 0.5563(3) -0.1173(3) 0.0393(6) Uani 1 1 d . . .
C12 C 1.8501(3) 0.5436(2) -0.2506(2) 0.0277(4) Uani 1 1 d . . .
C13 C 1.8089(3) 0.6526(2) -0.3259(2) 0.0205(3) Uani 1 1 d . . .
H1N H 1.176(4) 1.115(3) -0.045(3) 0.029(7) Uiso 1 1 d . . .
H2N H 1.398(4) 0.954(4) -0.165(3) 0.035(8) Uiso 1 1 d . . .
H1A H 0.622(5) 1.279(4) 0.727(4) 0.044(9) Uiso 1 1 d . . .
H1B H 0.508(4) 1.327(3) 0.622(3) 0.034(8) Uiso 1 1 d . . .
H1C H 0.675(5) 1.395(4) 0.626(3) 0.044(9) Uiso 1 1 d . . .
H12 H 1.953(4) 0.466(3) -0.290(3) 0.020(6) Uiso 1 1 d . . .
H3 H 1.049(4) 1.034(3) 0.280(3) 0.027(7) Uiso 1 1 d . . .
H5 H 0.931(5) 1.303(4) 0.021(3) 0.041(9) Uiso 1 1 d . . .
H6 H 0.681(5) 1.449(4) 0.193(4) 0.056(11) Uiso 1 1 d . . .
H7 H 0.625(4) 1.394(3) 0.413(3) 0.027(7) Uiso 1 1 d . . .
H10 H 1.514(5) 0.689(4) 0.026(4) 0.046(9) Uiso 1 1 d . . .
H11 H 1.760(5) 0.479(4) -0.066(4) 0.057(11) Uiso 1 1 d . . .
H13 H 1.878(4) 0.649(3) -0.413(3) 0.026(7) Uiso 1 1 d . . .

loop_
_atom_site_aniso_label
_atom_site_aniso_U_11
_atom_site_aniso_U_22
_atom_site_aniso_U_33
_atom_site_aniso_U_23
_atom_site_aniso_U_13
_atom_site_aniso_U_12
Ag1 0.02828(9) 0.01472(8) 0.01996(9) 0.00460(5) -0.00402(6) -0.00130(6)
S1 0.0234(2) 0.0177(2) 0.0158(2) 0.00465(16) -0.00542(17) -0.00274(17)
O1 0.0369(9) 0.0287(8) 0.0189(7) 0.0100(6) -0.0015(6) 0.0086(7)
O2 0.0543(11) 0.0261(8) 0.0196(7) 0.0053(6) -0.0137(7) 0.0060(7)
O3 0.0255(7) 0.0159(6) 0.0280(7) 0.0037(5) -0.0090(6) -0.0001(5)
O4 0.0512(10) 0.0243(7) 0.0166(7) 0.0013(6) -0.0073(7) -0.0042(7)
N1 0.0246(8) 0.0205(8) 0.0142(7) 0.0064(6) -0.0029(6) 0.0029(6)
N2 0.0256(8) 0.0209(8) 0.0161(7) 0.0068(6) -0.0036(6) 0.0048(6)
N3 0.0197(7) 0.0156(7) 0.0185(7) 0.0035(5) -0.0061(6) -0.0025(6)
N4 0.0263(8) 0.0191(7) 0.0187(8) 0.0040(6) -0.0066(6) -0.0013(6)
C1 0.0423(12) 0.0174(9) 0.0184(9) 0.0007(7) -0.0061(8) -0.0007(8)
C2 0.0189(8) 0.0170(8) 0.0171(8) 0.0047(6) -0.0059(6) -0.0047(6)
C3 0.0167(8) 0.0209(8) 0.0148(8) 0.0028(6) -0.0042(6) -0.0039(6)
C4 0.0190(8) 0.0204(8) 0.0176(8) 0.0037(7) -0.0046(7) -0.0003(7)
C5 0.0326(11) 0.0285(10) 0.0175(9) 0.0071(8) -0.0052(8) 0.0091(9)
C6 0.0343(11) 0.0297(11) 0.0213(10) 0.0069(8) -0.0050(8) 0.0120(9)
C7 0.0255(9) 0.0240(9) 0.0193(9) 0.0026(7) -0.0048(7) 0.0053(8)
C8 0.0229(9) 0.0209(9) 0.0182(9) 0.0042(7) -0.0038(7) 0.0017(7)
C9 0.0224(9) 0.0183(8) 0.0203(9) 0.0053(7) -0.0057(7) 0.0002(7)
C10 0.0404(13) 0.0308(11) 0.0206(10) 0.0114(9) -0.0030(9) 0.0095(10)
C11 0.0448(14) 0.0298(11) 0.0281(11) 0.0122(9) -0.0081(10) 0.0107(10)
C12 0.0294(10) 0.0206(9) 0.0271(10) 0.0038(8) -0.0097(8) 0.0040(8)
C13 0.0218(8) 0.0168(8) 0.0195(9) 0.0020(7) -0.0056(7) -0.0017(7)

loop_
_atom_type_symbol
_atom_type_description
_atom_type_scat_dispersion_real
_atom_type_scat_dispersion_imag
_atom_type_scat_source
C C 0.0033 0.0016 'International Tables Vol C Tables 4.2.6.8 and 6.1.1.4'
H H 0.0000 0.0000 'International Tables Vol C Tables 4.2.6.8 and 6.1.1.4'
N N 0.0061 0.0033 'International Tables Vol C Tables 4.2.6.8 and 6.1.1.4'
O O 0.0106 0.0060 'International Tables Vol C Tables 4.2.6.8 and 6.1.1.4'
S S 0.1246 0.1234 'International Tables Vol C Tables 4.2.6.8 and 6.1.1.4'
Ag Ag -0.8971 1.1015 'International Tables Vol C Tables 4.2.6.8 and 6.1.1.4'

loop_
_geom_angle_atom_site_label_1
_geom_angle_atom_site_label_2
_geom_angle_atom_site_label_3
_geom_angle
_geom_angle_site_symmetry_1
_geom_angle_site_symmetry_3
_geom_angle_publ_flag
N3 Ag1 S1 140.33(4) 1_456 . ?
N3 Ag1 O2 84.73(6) 1_456 . ?
S1 Ag1 O2 121.58(5) . . ?
N3 Ag1 O3 93.66(5) 1_456 2_676 ?
S1 Ag1 O3 100.90(3) . 2_676 ?
O2 Ag1 O3 112.80(6) . 2_676 ?
C2 S1 C1 103.91(9) . . ?
C2 S1 Ag1 111.59(6) . . ?
C1 S1 Ag1 107.58(8) . . ?
N4 O2 Ag1 103.72(12) . . ?
N4 O3 Ag1 126.18(13) . 2_676 ?
C8 N1 C4 127.49(17) . . ?
C8 N1 H1N 118(2) . . ?
C4 N1 H1N 114(2) . . ?
C9 N2 C8 127.45(17) . . ?
C9 N2 H2N 115(2) . . ?
C8 N2 H2N 116(2) . . ?
C9 N3 C13 118.17(17) . . ?
C9 N3 Ag1 127.89(13) . 1_654 ?
C13 N3 Ag1 112.73(13) . 1_654 ?
O4 N4 O2 120.79(17) . . ?
O4 N4 O3 120.26(17) . . ?
O2 N4 O3 118.95(17) . . ?
S1 C1 H1A 102(2) . . ?
S1 C1 H1B 111.6(17) . . ?
H1A C1 H1B 116(3) . . ?
S1 C1 H1C 110(2) . . ?
H1A C1 H1C 110(3) . . ?
H1B C1 H1C 108(3) . . ?
C7 C2 C3 121.60(18) . . ?
C7 C2 S1 122.84(15) . . ?
C3 C2 S1 115.40(14) . . ?
C4 C3 C2 119.41(17) . . ?
C4 C3 H3 117.4(18) . . ?
C2 C3 H3 123.0(18) . . ?
C3 C4 N1 124.56(17) . . ?
C3 C4 C5 119.55(18) . . ?
N1 C4 C5 115.86(17) . . ?
C6 C5 C4 120.11(19) . . ?
C6 C5 H5 122(2) . . ?
C4 C5 H5 118(2) . . ?
C5 C6 C7 121.1(2) . . ?
C5 C6 H6 119(2) . . ?
C7 C6 H6 120(2) . . ?
C2 C7 C6 118.20(19) . . ?
C2 C7 H7 121.9(18) . . ?
C6 C7 H7 119.8(18) . . ?
O1 C8 N1 124.68(19) . . ?
O1 C8 N2 124.33(18) . . ?
N1 C8 N2 110.98(17) . . ?
N3 C9 N2 114.23(17) . . ?
N3 C9 C10 121.89(19) . . ?
N2 C9 C10 123.87(19) . . ?
C11 C10 C9 118.1(2) . . ?
C11 C10 H10 123(2) . . ?
C9 C10 H10 119(2) . . ?
C10 C11 C12 120.7(2) . . ?
C10 C11 H11 121(2) . . ?
C12 C11 H11 118(2) . . ?
C13 C12 C11 117.5(2) . . ?
C13 C12 H12 119.7(16) . . ?
C11 C12 H12 122.8(16) . . ?
N3 C13 C12 123.72(19) . . ?
N3 C13 H13 115.5(19) . . ?
C12 C13 H13 120.8(19) . . ?

loop_
_geom_bond_atom_site_label_1
_geom_bond_atom_site_label_2
_geom_bond_distance
_geom_bond_site_symmetry_2
_geom_bond_publ_flag
Ag1 N3 2.2636(16) 1_456 ?
Ag1 S1 2.4674(5) . ?
Ag1 O2 2.4957(17) . ?
Ag1 O3 2.5789(15) 2_676 ?
S1 C2 1.7768(19) . ?
S1 C1 1.798(2) . ?
O1 C8 1.215(2) . ?
O2 N4 1.247(2) . ?
O3 N4 1.264(2) . ?
O3 Ag1 2.5789(15) 2_676 ?
O4 N4 1.242(2) . ?
N1 C8 1.369(2) . ?
N1 C4 1.403(2) . ?
N1 H1N 0.82(3) . ?
N2 C9 1.386(2) . ?
N2 C8 1.388(3) . ?
N2 H2N 0.82(3) . ?
N3 C9 1.341(3) . ?
N3 C13 1.349(2) . ?
N3 Ag1 2.2637(16) 1_654 ?
C1 H1A 0.95(3) . ?
C1 H1B 1.02(3) . ?
C1 H1C 1.00(4) . ?
C2 C7 1.387(3) . ?
C2 C3 1.394(3) . ?
C3 C4 1.382(3) . ?
C3 H3 0.94(3) . ?
C4 C5 1.404(3) . ?
C5 C6 1.376(3) . ?
C5 H5 0.93(3) . ?
C6 C7 1.392(3) . ?
C6 H6 0.95(4) . ?
C7 H7 0.92(3) . ?
C9 C10 1.401(3) . ?
C10 C11 1.379(3) . ?
C10 H10 0.92(4) . ?
C11 C12 1.382(3) . ?
C11 H11 0.95(4) . ?
C12 C13 1.371(3) . ?
C12 H12 0.93(3) . ?
C13 H13 0.90(3) . ?

loop_
_geom_hbond_atom_site_label_D
_geom_hbond_atom_site_label_H
_geom_hbond_atom_site_label_A
_geom_hbond_distance_DH
_geom_hbond_distance_HA
_geom_hbond_distance_DA
_geom_hbond_angle_DHA
_geom_hbond_site_symmetry_A
N1 H1N O4 0.82(3) 2.11(3) 2.920(2) 167(3) 2_775
N2 H2N O3 0.82(3) 2.13(3) 2.946(2) 173(3) 2_775
